data_1556602
loop_
_publ_author_name
'Arefyeva, N.'
'Sandleben, A.'
'Krest, A.'
'Baumann, U.'
'Schafer, M.'
'Kempf, M.'
'Klein, A.'

_publ_section_title
;
 [2 x 2] Molecular Grids of Ni(II) and Zn(II) with Redox-Active
 1,4-Pyrazine-Bis(thiosemicarbazone) Ligands
;
_journal_name_full Inorganics
_journal_page_first 51
_journal_paper_doi 10.3390/inorganics6020051
_journal_volume 6
_journal_year 2018
_chemical_formula_moiety 'C80 H64 N32 S8 Zn4'
_chemical_formula_sum 'C80 H64 N32 S8 Zn4'
_chemical_formula_weight 1991.59
_space_group_crystal_system tetragonal
_space_group_IT_number 97
_space_group_name_Hall 'I 4 2'
_space_group_name_H-M_alt 'I 4 2 2'
_symmetry_cell_setting tetragonal
_symmetry_Int_Tables_number 97
_symmetry_space_group_name_H-M 'I 4 2 2'
_atom_sites_solution_hydrogens geom
_cell_angle_alpha 90
_cell_angle_beta 90
_cell_angle_gamma 90
_cell_formula_units_Z 2
_cell_length_a 19.0949(11)
_cell_length_b 19.0949(11)
_cell_length_c 21.3112(13)
_cell_measurement_reflns_used 41879
_cell_measurement_temperature 293(2)
_cell_measurement_theta_max 26.802
_cell_measurement_theta_min 2.133
_cell_volume 7770.4(8)
_computing_cell_refinement 'X-AREA (STOE & Cie 2001)'
_computing_data_collection 'X-AREA (STOE & Cie 2001)'
_computing_data_reduction 'X-RED (STOE & Cie 2001)'
_computing_molecular_graphics 'DIAMOND (Brandenburg, 2006)'
_computing_publication_material 'WinGX publication routines (Farrugia, 2012)'
_computing_structure_refinement 'SHELXL-2013 (Sheldrick, 2013)'
_computing_structure_solution 'SIR92 (Giacovazzo et al, 1993)'
_diffrn_ambient_temperature 293(2)
_diffrn_measured_fraction_theta_full 0.995
_diffrn_measured_fraction_theta_max 0.990
_diffrn_measurement_device_type 'STOE IPDS II'
_diffrn_measurement_method '\w and \f scans'
_diffrn_radiation_monochromator graphite
_diffrn_radiation_probe x-ray
_diffrn_radiation_type MoK\a
_diffrn_radiation_wavelength 0.71073
_diffrn_reflns_av_R_equivalents 0.1862
_diffrn_reflns_av_unetI/netI 0.0943
_diffrn_reflns_Laue_measured_fraction_full 0.995
_diffrn_reflns_Laue_measured_fraction_max 0.990
_diffrn_reflns_limit_h_max 24
_diffrn_reflns_limit_h_min -24
_diffrn_reflns_limit_k_max 24
_diffrn_reflns_limit_k_min -24
_diffrn_reflns_limit_l_max 26
_diffrn_reflns_limit_l_min -25
_diffrn_reflns_number 41805
_diffrn_reflns_point_group_measured_fraction_full 0.997
_diffrn_reflns_point_group_measured_fraction_max 0.992
_diffrn_reflns_theta_full 25.000
_diffrn_reflns_theta_max 26.802
_diffrn_reflns_theta_min 2.133
_diffrn_source 'fine-focus sealed tube'
_exptl_absorpt_coefficient_mu 0.754
_exptl_absorpt_correction_T_max 0.9369
_exptl_absorpt_correction_T_min 0.7188
_exptl_absorpt_correction_type numerical
_exptl_absorpt_process_details
;
The absorption correction (X-RED; Stoe & Cie, 2001) 
was performed after optimizing the crystal shape 
using X-SHAPE (Stoe & Cie, 1999).
;
_exptl_crystal_colour red
_exptl_crystal_density_diffrn 0.851
_exptl_crystal_density_meas ?
_exptl_crystal_description prism
_exptl_crystal_F_000 2032
_exptl_crystal_size_max 0.5
_exptl_crystal_size_mid 0.3
_exptl_crystal_size_min 0.3
_refine_diff_density_max 2.266
_refine_diff_density_min -0.731
_refine_diff_density_rms 0.218
_refine_ls_abs_structure_details
;
 Refined as an inversion twin.
;
_refine_ls_abs_structure_Flack 0.67(14)
_refine_ls_extinction_coef .
_refine_ls_extinction_method none
_refine_ls_goodness_of_fit_ref 1.189
_refine_ls_hydrogen_treatment constr
_refine_ls_matrix_type full
_refine_ls_number_parameters 142
_refine_ls_number_reflns 4143
_refine_ls_number_restraints 87
_refine_ls_restrained_S_all 1.181
_refine_ls_R_factor_all 0.2697
_refine_ls_R_factor_gt 0.1635
_refine_ls_shift/su_max 0.000
_refine_ls_shift/su_mean 0.000
_refine_ls_structure_factor_coef Fsqd
_refine_ls_weighting_details 'w=1/[\s^2^(Fo^2^)+(0.2000P)^2^] where P=(Fo^2^+2Fc^2^)/3'
_refine_ls_weighting_scheme calc
_refine_ls_wR_factor_gt 0.3885
_refine_ls_wR_factor_ref 0.4430
_reflns_Friedel_coverage 0.769
_reflns_Friedel_fraction_full 1.000
_reflns_Friedel_fraction_max 0.994
_reflns_number_gt 1419
_reflns_number_total 4143
_reflns_threshold_expression 'I > 2\s(I)'
_cod_data_source_file 1435304__ZnL4_4.cif
_cod_data_source_block '[Zn4(LPh)4'
_cod_depositor_comments
;
The following automatic conversions were performed:

data item '_exptl_crystal_density_meas' value 'not measured' was
changed to '?' -- the value is perceived as not measured.

Automatic conversion script
Id: cif_fix_values 6909 2019-04-08 15:41:33Z antanas 
;
_cod_original_cell_volume 7770.4(10)
_cod_database_code 1556602
_shelx_space_group_comment
;
The symmetry employed for this shelxl refinement is uniquely defined
by the following loop, which should always be used as a source of
symmetry information in preference to the above space-group names.
They are only intended as comments.
;
_shelxl_version_number 2013-4

loop_
_space_group_symop_operation_xyz
'x, y, z'
'-y, x, z'
'-x, -y, z'
'y, -x, z'
'x, -y, -z'
'y, x, -z'
'-x, y, -z'
'-y, -x, -z'
'x+1/2, y+1/2, z+1/2'
'-y+1/2, x+1/2, z+1/2'
'-x+1/2, -y+1/2, z+1/2'
'y+1/2, -x+1/2, z+1/2'
'x+1/2, -y+1/2, -z+1/2'
'y+1/2, x+1/2, -z+1/2'
'-x+1/2, y+1/2, -z+1/2'
'-y+1/2, -x+1/2, -z+1/2'

loop_
_atom_site_label
_atom_site_type_symbol
_atom_site_fract_x
_atom_site_fract_y
_atom_site_fract_z
_atom_site_U_iso_or_equiv
_atom_site_adp_type
_atom_site_occupancy
_atom_site_site_symmetry_order
_atom_site_calc_flag
_atom_site_refinement_flags_posn
_atom_site_refinement_flags_adp
_atom_site_refinement_flags_occupancy
_atom_site_disorder_assembly
_atom_site_disorder_group
Zn1 Zn 0.0000 0.26758(15) 0.5000 0.0891(11) Uani 1 2 d S T P . .
S1 S -0.0762(5) 0.3463(4) 0.4433(4) 0.132(2) Uani 1 1 d . . . . .
N1 N 0.0802(8) 0.1851(8) 0.5019(9) 0.086(4) Uani 1 1 d . . . . .
N2 N 0.0291(11) 0.2488(13) 0.4018(11) 0.139(9) Uani 1 1 d . . . . .
N3 N -0.0023(17) 0.2681(13) 0.3572(8) 0.141(8) Uani 1 1 d . . . . .
N5 N -0.0704(12) 0.3478(11) 0.3274(11) 0.124(6) Uani 1 1 d . . . . .
H5A H -0.0577 0.3310 0.2918 0.149 Uiso 1 1 calc R U . . .
H5B H -0.0993 0.3823 0.3290 0.149 Uiso 1 1 calc R U . . .
C1 C 0.1017(11) 0.1575(11) 0.5496(14) 0.098(7) Uani 1 1 d . . . . .
H1 H 0.0777 0.1677 0.5865 0.118 Uiso 1 1 calc R U . . .
C2 C 0.1100(11) 0.1617(13) 0.4451(10) 0.089(5) Uani 1 1 d . . . . .
C3 C 0.0804(10) 0.1906(11) 0.3856(10) 0.091(5) Uani 1 1 d . . . . .
C4 C 0.1005(12) 0.1710(9) 0.3299(11) 0.103(6) Uani 1 1 d . U . . .
C5 C 0.1714(13) 0.1733(10) 0.3127(11) 0.113(5) Uani 1 1 d . U . . .
H5 H 0.2044 0.1902 0.3410 0.136 Uiso 1 1 calc R U . . .
C8 C 0.130(2) 0.1244(18) 0.2094(16) 0.172(10) Uani 1 1 d . U . . .
H8 H 0.1381 0.1122 0.1679 0.206 Uiso 1 1 calc R U . . .
C9 C 0.1949(17) 0.1483(12) 0.2483(13) 0.144(8) Uani 1 1 d . U . . .
H9 H 0.2409 0.1474 0.2342 0.173 Uiso 1 1 calc R U . . .
C10 C -0.0480(14) 0.3233(12) 0.3746(12) 0.104(7) Uani 1 1 d . . . . .
C12 C 0.0696(17) 0.1199(16) 0.2266(14) 0.138(8) Uani 1 1 d . U . . .
H12 H 0.0365 0.0989 0.2007 0.165 Uiso 1 1 calc R U . . .
C14 C 0.0496(14) 0.1456(11) 0.2846(12) 0.112(6) Uani 1 1 d . U . . .
H14 H 0.0023 0.1467 0.2949 0.135 Uiso 1 1 calc R U . . .

loop_
_atom_site_aniso_label
_atom_site_aniso_U_11
_atom_site_aniso_U_22
_atom_site_aniso_U_33
_atom_site_aniso_U_23
_atom_site_aniso_U_13
_atom_site_aniso_U_12
Zn1 0.090(2) 0.080(2) 0.097(2) 0.000 -0.003(2) 0.000
S1 0.149(6) 0.108(5) 0.140(6) 0.016(5) -0.001(5) 0.014(4)
N1 0.084(9) 0.097(10) 0.076(9) 0.005(13) -0.019(13) 0.008(7)
N2 0.130(16) 0.19(2) 0.096(13) 0.044(14) -0.049(12) -0.092(15)
N3 0.19(2) 0.16(2) 0.073(10) -0.010(12) -0.003(17) -0.106(18)
N5 0.137(18) 0.099(15) 0.137(17) 0.009(14) 0.002(15) 0.021(12)
C1 0.071(14) 0.075(14) 0.15(2) -0.042(15) 0.032(15) -0.024(11)
C2 0.058(11) 0.109(17) 0.100(15) -0.005(14) 0.000(12) 0.018(10)
C3 0.070(12) 0.102(15) 0.102(15) -0.004(13) 0.022(12) 0.019(10)
C4 0.109(13) 0.067(11) 0.133(14) -0.030(11) 0.025(11) -0.022(10)
C5 0.106(12) 0.099(15) 0.134(13) 0.013(12) 0.008(11) 0.016(10)
C8 0.18(2) 0.19(3) 0.148(19) -0.050(19) 0.022(15) 0.01(2)
C9 0.146(16) 0.136(18) 0.151(19) -0.008(17) 0.044(14) 0.003(16)
C10 0.14(2) 0.066(12) 0.102(17) 0.001(12) -0.022(16) 0.034(11)
C12 0.148(16) 0.15(2) 0.116(15) -0.001(14) -0.009(15) 0.033(17)
C14 0.118(14) 0.090(14) 0.129(15) -0.008(12) -0.010(12) -0.004(12)

loop_
_atom_type_symbol
_atom_type_description
_atom_type_scat_dispersion_real
_atom_type_scat_dispersion_imag
_atom_type_scat_source
C C 0.0033 0.0016 'International Tables Vol C Tables 4.2.6.8 and 6.1.1.4'
H H 0.0000 0.0000 'International Tables Vol C Tables 4.2.6.8 and 6.1.1.4'
N N 0.0061 0.0033 'International Tables Vol C Tables 4.2.6.8 and 6.1.1.4'
S S 0.1246 0.1234 'International Tables Vol C Tables 4.2.6.8 and 6.1.1.4'
Zn Zn 0.2839 1.4301 'International Tables Vol C Tables 4.2.6.8 and 6.1.1.4'

loop_
_geom_angle_atom_site_label_1
_geom_angle_atom_site_label_2
_geom_angle_atom_site_label_3
_geom_angle
_geom_angle_site_symmetry_1
_geom_angle_site_symmetry_3
N2 Zn1 N2 161.2(12) . 7_556
N2 Zn1 N1 92.4(7) . 7_556
N2 Zn1 N1 74.0(8) 7_556 7_556
N2 Zn1 N1 74.0(8) . .
N2 Zn1 N1 92.4(7) 7_556 .
N1 Zn1 N1 88.4(9) 7_556 .
N2 Zn1 S1 77.1(7) . .
N2 Zn1 S1 115.2(5) 7_556 .
N1 Zn1 S1 91.0(5) 7_556 .
N1 Zn1 S1 151.0(5) . .
N2 Zn1 S1 115.2(5) . 7_556
N2 Zn1 S1 77.1(7) 7_556 7_556
N1 Zn1 S1 151.0(5) 7_556 7_556
N1 Zn1 S1 91.0(5) . 7_556
S1 Zn1 S1 103.1(4) . 7_556
C10 S1 Zn1 94.8(8) . .
C1 N1 C2 116.4(15) . .
C1 N1 Zn1 124.1(15) . .
C2 N1 Zn1 119.5(13) . .
N3 N2 C3 112(3) . .
N3 N2 Zn1 126(2) . .
C3 N2 Zn1 119.9(14) . .
N2 N3 C10 110(2) . .
C10 N5 H5A 120.0 . .
C10 N5 H5B 120.0 . .
H5A N5 H5B 120.0 . .
N1 C1 C2 127(2) . 6_556
N1 C1 H1 116.7 . .
C2 C1 H1 116.7 6_556 .
N1 C2 C1 115.5(19) . 6_556
N1 C2 C3 117.3(17) . .
C1 C2 C3 126(2) 6_556 .
C4 C3 C2 123.8(18) . .
C4 C3 N2 127(2) . .
C2 C3 N2 108.8(17) . .
C3 C4 C5 121(2) . .
C3 C4 C14 120(2) . .
C5 C4 C14 119(2) . .
C4 C5 C9 121(2) . .
C4 C5 H5 119.6 . .
C9 C5 H5 119.6 . .
C12 C8 C9 128(3) . .
C12 C8 H8 116.0 . .
C9 C8 H8 116.0 . .
C5 C9 C8 110(3) . .
C5 C9 H9 125.2 . .
C8 C9 H9 125.2 . .
N5 C10 N3 107(2) . .
N5 C10 S1 122.6(18) . .
N3 C10 S1 129.9(18) . .
C8 C12 C14 121(4) . .
C8 C12 H12 119.7 . .
C14 C12 H12 119.7 . .
C12 C14 C4 122(3) . .
C12 C14 H14 119.1 . .
C4 C14 H14 119.1 . .

loop_
_geom_bond_atom_site_label_1
_geom_bond_atom_site_label_2
_geom_bond_distance
_geom_bond_site_symmetry_2
Zn1 N2 2.20(3) .
Zn1 N2 2.20(3) 7_556
Zn1 N1 2.197(14) 7_556
Zn1 N1 2.197(14) .
Zn1 S1 2.415(7) .
Zn1 S1 2.415(7) 7_556
S1 C10 1.62(3) .
N1 C1 1.22(3) .
N1 C2 1.41(2) .
N2 N3 1.18(3) .
N2 C3 1.52(3) .
N3 C10 1.42(3) .
N5 C10 1.19(3) .
N5 H5A 0.8600 .
N5 H5B 0.8600 .
C1 C2 1.47(3) 6_556
C1 H1 0.9300 .
C2 C1 1.47(3) 6_556
C2 C3 1.49(3) .
C3 C4 1.30(3) .
C4 C5 1.40(3) .
C4 C14 1.45(3) .
C5 C9 1.52(3) .
C5 H5 0.9300 .
C8 C12 1.20(4) .
C8 C9 1.57(4) .
C8 H8 0.9300 .
C9 H9 0.9300 .
C12 C14 1.38(4) .
C12 H12 0.9300 .
C14 H14 0.9300 .

loop_
_geom_torsion_atom_site_label_1
_geom_torsion_atom_site_label_2
_geom_torsion_atom_site_label_3
_geom_torsion_atom_site_label_4
_geom_torsion
_geom_torsion_site_symmetry_1
_geom_torsion_site_symmetry_2
_geom_torsion_site_symmetry_3
_geom_torsion_site_symmetry_4
C3 N2 N3 C10 -178.6(19) . . . .
Zn1 N2 N3 C10 19(3) . . . .
C2 N1 C1 C2 9(3) . . . 6_556
Zn1 N1 C1 C2 -170.5(18) . . . 6_556
C1 N1 C2 C1 7(2) . . . 6_556
Zn1 N1 C2 C1 -173.9(17) . . . 6_556
C1 N1 C2 C3 175(2) . . . .
Zn1 N1 C2 C3 -5(3) . . . .
N1 C2 C3 C4 -176(2) . . . .
C1 C2 C3 C4 -9(4) 6_556 . . .
N1 C2 C3 N2 8(3) . . . .
C1 C2 C3 N2 175(2) 6_556 . . .
N3 N2 C3 C4 13(3) . . . .
Zn1 N2 C3 C4 176.8(19) . . . .
N3 N2 C3 C2 -172(2) . . . .
Zn1 N2 C3 C2 -8(2) . . . .
C2 C3 C4 C5 -54(3) . . . .
N2 C3 C4 C5 121(2) . . . .
C2 C3 C4 C14 125(2) . . . .
N2 C3 C4 C14 -60(3) . . . .
C3 C4 C5 C9 178(2) . . . .
C14 C4 C5 C9 -1.2(18) . . . .
C4 C5 C9 C8 1.5(19) . . . .
C12 C8 C9 C5 -6(4) . . . .
N2 N3 C10 N5 170(2) . . . .
N2 N3 C10 S1 -18(4) . . . .
Zn1 S1 C10 N5 179(3) . . . .
Zn1 S1 C10 N3 8(3) . . . .
C9 C8 C12 C14 9(5) . . . .
C8 C12 C14 C4 -8(4) . . . .
C3 C4 C14 C12 -175(2) . . . .
C5 C4 C14 C12 4(3) . . . .
